data_4038579
loop_
_publ_author_name
'Li, Ling'
'Chen, Qian'
'Xu, Honghui'
'Zhang, Xiao-Hong'
'Zhang, Xing-Guo'

_publ_section_title
;
 DBU-Promoted Demethoxylative Thioannulation of Alkynyl Oxime Ethers with
 Sulfur for the Synthesis of Bisisothiazole-4-yl Disulfides.
;
_journal_name_full 'The Journal of organic chemistry'
_journal_paper_doi 10.1021/acs.joc.0c01334
_journal_year 2020
_chemical_formula_moiety 'C16 H12 N S2'
_chemical_formula_sum 'C16 H12 N S2'
_chemical_formula_weight 282.39
_space_group_crystal_system monoclinic
_space_group_IT_number 15
_space_group_name_Hall '-C 2yc'
_space_group_name_H-M_alt 'C 1 2/c 1'
_atom_sites_solution_hydrogens geom
_audit_creation_method SHELXL-2018/3
_cell_angle_alpha 90
_cell_angle_beta 92.493(9)
_cell_angle_gamma 90
_cell_formula_units_Z 8
_cell_length_a 18.894(8)
_cell_length_b 12.886(6)
_cell_length_c 11.479(5)
_cell_measurement_reflns_used 4439
_cell_measurement_temperature 296(2)
_cell_measurement_theta_max 25.31
_cell_measurement_theta_min 2.53
_cell_volume 2792(2)
_computing_cell_refinement 'SAINT (Bruker, 2014)'
_computing_data_collection 'Bruker APEX Duo (Bruker, 2010)'
_computing_data_reduction 'SAINT (Bruker, 2014)'
_computing_molecular_graphics
;
SHELXTL (Sheldrick, 2018) and DIAMOND (Brandenburg, 2010)
;
_computing_publication_material
;
SHELXTL (Sheldrick, 2018) and and PLATON (Spek, 2009)
;
_computing_structure_refinement 'SHELXL-2018/3 (Sheldrick, 2018)'
_computing_structure_solution 'SHELXL-2018/3 (Sheldrick, 2018)'
_diffrn_ambient_temperature 296(2)
_diffrn_measured_fraction_theta_full 0.992
_diffrn_measured_fraction_theta_max 0.992
_diffrn_measurement_device_type 'Bruker APEX II CCD area detector'
_diffrn_measurement_method '\f and \w scans'
_diffrn_radiation_type MoK\a
_diffrn_radiation_wavelength 0.71073
_diffrn_reflns_av_R_equivalents 0.0270
_diffrn_reflns_av_unetI/netI 0.0263
_diffrn_reflns_Laue_measured_fraction_full 0.992
_diffrn_reflns_Laue_measured_fraction_max 0.992
_diffrn_reflns_limit_h_max 23
_diffrn_reflns_limit_h_min -22
_diffrn_reflns_limit_k_max 15
_diffrn_reflns_limit_k_min -15
_diffrn_reflns_limit_l_max 14
_diffrn_reflns_limit_l_min -14
_diffrn_reflns_number 11057
_diffrn_reflns_point_group_measured_fraction_full 0.992
_diffrn_reflns_point_group_measured_fraction_max 0.992
_diffrn_reflns_theta_full 25.242
_diffrn_reflns_theta_max 25.998
_diffrn_reflns_theta_min 1.914
_diffrn_source 'fine-focus sealed tube'
_exptl_absorpt_coefficient_mu 0.365
_exptl_absorpt_correction_T_max 0.749
_exptl_absorpt_correction_T_min 0.676
_exptl_absorpt_correction_type multi-scan
_exptl_absorpt_process_details '(SADABS; Bruker, 2014)'
_exptl_crystal_colour Colorless
_exptl_crystal_density_diffrn 1.344
_exptl_crystal_density_method 'not measured'
_exptl_crystal_description Block
_exptl_crystal_F_000 1176
_exptl_crystal_size_max 0.280
_exptl_crystal_size_mid 0.250
_exptl_crystal_size_min 0.230
_refine_diff_density_max 0.380
_refine_diff_density_min -0.283
_refine_diff_density_rms 0.055
_refine_ls_extinction_method none
_refine_ls_goodness_of_fit_ref 1.081
_refine_ls_hydrogen_treatment constr
_refine_ls_matrix_type full
_refine_ls_number_parameters 173
_refine_ls_number_reflns 2725
_refine_ls_number_restraints 0
_refine_ls_restrained_S_all 1.081
_refine_ls_R_factor_all 0.0664
_refine_ls_R_factor_gt 0.0552
_refine_ls_shift/su_max 0.000
_refine_ls_shift/su_mean 0.000
_refine_ls_structure_factor_coef Fsqd
_refine_ls_weighting_details 'w=1/[\s^2^(Fo^2^)+(0.1442P)^2^+0.5131P] where P=(Fo^2^+2Fc^2^)/3'
_refine_ls_weighting_scheme calc
_refine_ls_wR_factor_gt 0.1967
_refine_ls_wR_factor_ref 0.2083
_reflns_Friedel_coverage 0.000
_reflns_number_gt 2165
_reflns_number_total 2725
_reflns_threshold_expression 'I > 2\s(I)'
_cod_data_source_file jo0c01334_si_002.cif
_cod_data_source_block shelx
_cod_depositor_comments
;
The following automatic conversions were performed:

data item '_exptl_absorpt_correction_type' value 'Multi-scan' was
changed to 'multi-scan' in accordance with the
/home/data/users/saulius/crontab/automatic-downloads/rss-feeds/ACS/lib/dictionaries/cif_core.dic
dictionary named 'cif_core.dic' version 2.4.2 last updated on
2011-04-26.

Automatic conversion script
Id: cif_fix_values 7556 2019-12-06 15:28:31Z antanas 
;
_cod_original_sg_symbol_H-M 'C 2/c'
_cod_database_code 4038579
_shelx_shelxl_version_number 2018/3
_shelx_space_group_comment
;
The symmetry employed for this shelxl refinement is uniquely defined
by the following loop, which should always be used as a source of
symmetry information in preference to the above space-group names.
They are only intended as comments.
;
_shelx_estimated_absorpt_t_min 0.905
_shelx_estimated_absorpt_t_max 0.921

loop_
_space_group_symop_operation_xyz
'x, y, z'
'-x, y, -z+1/2'
'x+1/2, y+1/2, z'
'-x+1/2, y+1/2, -z+1/2'
'-x, -y, -z'
'x, -y, z-1/2'
'-x+1/2, -y+1/2, -z'
'x+1/2, -y+1/2, z-1/2'

loop_
_atom_site_label
_atom_site_type_symbol
_atom_site_fract_x
_atom_site_fract_y
_atom_site_fract_z
_atom_site_U_iso_or_equiv
_atom_site_adp_type
_atom_site_occupancy
_atom_site_site_symmetry_order
_atom_site_calc_flag
_atom_site_refinement_flags_posn
_atom_site_refinement_flags_adp
_atom_site_refinement_flags_occupancy
_atom_site_disorder_assembly
_atom_site_disorder_group
S1 S 0.13495(5) 0.32892(7) 0.18700(9) 0.1003(4) Uani 1 1 d . . . . .
S2 S 0.02681(3) 0.04579(5) 0.17503(6) 0.0708(3) Uani 1 1 d . . . . .
N1 N 0.17334(13) 0.2526(2) 0.2811(3) 0.0945(8) Uani 1 1 d . . . . .
C1 C 0.19875(16) 0.1149(3) 0.4701(3) 0.0905(9) Uani 1 1 d . . . . .
H1 H 0.199879 0.185182 0.488449 0.109 Uiso 1 1 calc R U . . .
C2 C 0.2274(2) 0.0443(4) 0.5491(3) 0.1116(13) Uani 1 1 d . . . . .
H2 H 0.248401 0.067126 0.619285 0.134 Uiso 1 1 calc R U . . .
C3 C 0.22499(18) -0.0591(4) 0.5242(3) 0.1028(12) Uani 1 1 d . . . . .
H3 H 0.243719 -0.107131 0.577610 0.123 Uiso 1 1 calc R U . . .
C4 C 0.19505(16) -0.0916(3) 0.4209(3) 0.0953(10) Uani 1 1 d . . . . .
H4 H 0.193400 -0.162178 0.404229 0.114 Uiso 1 1 calc R U . . .
C5 C 0.16725(14) -0.0225(2) 0.3408(3) 0.0771(7) Uani 1 1 d . . . . .
H5 H 0.147514 -0.046600 0.270292 0.093 Uiso 1 1 calc R U . . .
C6 C 0.16822(12) 0.0832(2) 0.3638(2) 0.0714(7) Uani 1 1 d . . . . .
C7 C 0.14156(13) 0.1606(2) 0.2805(2) 0.0713(7) Uani 1 1 d . . . . .
C8 C 0.08270(12) 0.15324(19) 0.1973(2) 0.0638(6) Uani 1 1 d . . . . .
C9 C 0.07074(14) 0.2440(2) 0.1380(2) 0.0718(7) Uani 1 1 d . . . . .
C10 C 0.01635(14) 0.27311(19) 0.0501(2) 0.0698(7) Uani 1 1 d . . . . .
C11 C -0.02005(18) 0.3656(2) 0.0590(3) 0.0836(8) Uani 1 1 d . . . . .
H11 H -0.009902 0.409518 0.121870 0.100 Uiso 1 1 calc R U . . .
C12 C -0.07142(18) 0.3935(2) -0.0246(3) 0.0913(9) Uani 1 1 d . . . . .
H12 H -0.096080 0.455367 -0.016410 0.110 Uiso 1 1 calc R U . . .
C13 C -0.08670(17) 0.3310(2) -0.1202(3) 0.0854(8) Uani 1 1 d . . . . .
C14 C -0.05064(18) 0.2385(3) -0.1278(3) 0.0883(8) Uani 1 1 d . . . . .
H14 H -0.060830 0.194296 -0.190319 0.106 Uiso 1 1 calc R U . . .
C15 C 0.00015(18) 0.2104(3) -0.0443(3) 0.0869(8) Uani 1 1 d . . . . .
H15 H 0.024026 0.147844 -0.051782 0.104 Uiso 1 1 calc R U . . .
C16 C -0.1412(2) 0.3627(3) -0.2118(4) 0.1132(12) Uani 1 1 d . . . . .
H16A H -0.175373 0.407355 -0.177832 0.170 Uiso 1 1 calc R U . . .
H16B H -0.164549 0.302147 -0.243283 0.170 Uiso 1 1 calc R U . . .
H16C H -0.118582 0.399114 -0.272985 0.170 Uiso 1 1 calc R U . . .

loop_
_atom_site_aniso_label
_atom_site_aniso_U_11
_atom_site_aniso_U_22
_atom_site_aniso_U_33
_atom_site_aniso_U_23
_atom_site_aniso_U_13
_atom_site_aniso_U_12
S1 0.0878(6) 0.0799(6) 0.1323(8) 0.0043(5) -0.0061(5) -0.0302(4)
S2 0.0582(5) 0.0590(4) 0.0941(6) -0.0190(3) -0.0105(3) 0.0000(3)
N1 0.0710(15) 0.0979(19) 0.113(2) -0.0129(15) -0.0096(14) -0.0242(13)
C1 0.080(2) 0.110(2) 0.0812(18) -0.0194(17) -0.0011(15) -0.0119(18)
C2 0.093(2) 0.165(4) 0.076(2) -0.013(2) -0.0070(18) -0.015(3)
C3 0.079(2) 0.145(4) 0.084(2) 0.014(2) -0.0071(17) 0.004(2)
C4 0.0683(18) 0.105(2) 0.112(2) 0.003(2) -0.0088(16) 0.0111(17)
C5 0.0594(15) 0.0897(18) 0.0814(17) -0.0104(14) -0.0066(12) 0.0033(13)
C6 0.0478(13) 0.0912(18) 0.0755(15) -0.0163(14) 0.0053(11) -0.0053(12)
C7 0.0543(13) 0.0772(16) 0.0826(16) -0.0175(13) 0.0060(12) -0.0092(12)
C8 0.0498(12) 0.0635(13) 0.0782(15) -0.0147(11) 0.0047(11) -0.0036(10)
C9 0.0619(15) 0.0708(15) 0.0830(16) -0.0111(12) 0.0081(12) -0.0096(12)
C10 0.0645(15) 0.0603(13) 0.0852(16) -0.0002(12) 0.0081(12) -0.0054(11)
C11 0.096(2) 0.0637(15) 0.0909(19) -0.0024(14) 0.0019(16) -0.0085(14)
C12 0.096(2) 0.0638(16) 0.113(2) 0.0089(16) -0.0032(19) 0.0050(15)
C13 0.0774(19) 0.0799(18) 0.098(2) 0.0154(16) -0.0048(15) -0.0088(14)
C14 0.097(2) 0.0801(19) 0.0866(19) -0.0034(15) -0.0108(16) 0.0071(16)
C15 0.091(2) 0.0754(17) 0.094(2) -0.0119(15) -0.0043(16) 0.0108(15)
C16 0.101(3) 0.105(3) 0.131(3) 0.021(2) -0.030(2) 0.003(2)

loop_
_atom_type_symbol
_atom_type_description
_atom_type_scat_dispersion_real
_atom_type_scat_dispersion_imag
_atom_type_scat_source
C C 0.0033 0.0016 'International Tables Vol C Tables 4.2.6.8 and 6.1.1.4'
H H 0.0000 0.0000 'International Tables Vol C Tables 4.2.6.8 and 6.1.1.4'
N N 0.0061 0.0033 'International Tables Vol C Tables 4.2.6.8 and 6.1.1.4'
S S 0.1246 0.1234 'International Tables Vol C Tables 4.2.6.8 and 6.1.1.4'

loop_
_geom_angle_atom_site_label_1
_geom_angle_atom_site_label_2
_geom_angle_atom_site_label_3
_geom_angle
_geom_angle_site_symmetry_1
_geom_angle_site_symmetry_3
_geom_angle_publ_flag
N1 S1 C9 97.01(14) . . ?
C8 S2 S2 101.27(9) . 2 ?
C7 N1 S1 110.5(2) . . ?
C2 C1 C6 121.4(4) . . ?
C2 C1 H1 119.3 . . ?
C6 C1 H1 119.3 . . ?
C3 C2 C1 119.9(4) . . ?
C3 C2 H2 120.1 . . ?
C1 C2 H2 120.1 . . ?
C4 C3 C2 119.6(4) . . ?
C4 C3 H3 120.2 . . ?
C2 C3 H3 120.2 . . ?
C3 C4 C5 121.3(4) . . ?
C3 C4 H4 119.3 . . ?
C5 C4 H4 119.3 . . ?
C4 C5 C6 120.6(3) . . ?
C4 C5 H5 119.7 . . ?
C6 C5 H5 119.7 . . ?
C5 C6 C1 117.2(3) . . ?
C5 C6 C7 123.1(2) . . ?
C1 C6 C7 119.6(3) . . ?
N1 C7 C8 113.5(3) . . ?
N1 C7 C6 117.6(3) . . ?
C8 C7 C6 128.8(2) . . ?
C9 C8 C7 112.4(2) . . ?
C9 C8 S2 121.2(2) . . ?
C7 C8 S2 126.4(2) . . ?
C8 C9 C10 131.4(2) . . ?
C8 C9 S1 106.5(2) . . ?
C10 C9 S1 122.1(2) . . ?
C15 C10 C11 118.1(3) . . ?
C15 C10 C9 121.4(2) . . ?
C11 C10 C9 120.5(3) . . ?
C12 C11 C10 120.6(3) . . ?
C12 C11 H11 119.7 . . ?
C10 C11 H11 119.7 . . ?
C13 C12 C11 121.1(3) . . ?
C13 C12 H12 119.5 . . ?
C11 C12 H12 119.5 . . ?
C14 C13 C12 117.9(3) . . ?
C14 C13 C16 121.3(3) . . ?
C12 C13 C16 120.8(3) . . ?
C15 C14 C13 121.1(3) . . ?
C15 C14 H14 119.5 . . ?
C13 C14 H14 119.5 . . ?
C10 C15 C14 121.3(3) . . ?
C10 C15 H15 119.4 . . ?
C14 C15 H15 119.4 . . ?
C13 C16 H16A 109.5 . . ?
C13 C16 H16B 109.5 . . ?
H16A C16 H16B 109.5 . . ?
C13 C16 H16C 109.5 . . ?
H16A C16 H16C 109.5 . . ?
H16B C16 H16C 109.5 . . ?

loop_
_geom_bond_atom_site_label_1
_geom_bond_atom_site_label_2
_geom_bond_distance
_geom_bond_site_symmetry_2
_geom_bond_publ_flag
S1 N1 1.610(3) . ?
S1 C9 1.710(3) . ?
S2 C8 1.753(2) . ?
S2 S2 2.0349(16) 2 ?
N1 C7 1.329(4) . ?
C1 C2 1.379(5) . ?
C1 C6 1.389(4) . ?
C1 H1 0.9300 . ?
C2 C3 1.363(6) . ?
C2 H2 0.9300 . ?
C3 C4 1.357(5) . ?
C3 H3 0.9300 . ?
C4 C5 1.368(4) . ?
C4 H4 0.9300 . ?
C5 C6 1.387(4) . ?
C5 H5 0.9300 . ?
C6 C7 1.457(4) . ?
C7 C8 1.437(3) . ?
C8 C9 1.367(4) . ?
C9 C10 1.458(4) . ?
C10 C15 1.375(4) . ?
C10 C11 1.383(4) . ?
C11 C12 1.383(4) . ?
C11 H11 0.9300 . ?
C12 C13 1.382(5) . ?
C12 H12 0.9300 . ?
C13 C14 1.377(4) . ?
C13 C16 1.496(4) . ?
C14 C15 1.375(4) . ?
C14 H14 0.9300 . ?
C15 H15 0.9300 . ?
C16 H16A 0.9600 . ?
C16 H16B 0.9600 . ?
C16 H16C 0.9600 . ?

loop_
_geom_torsion_atom_site_label_1
_geom_torsion_atom_site_label_2
_geom_torsion_atom_site_label_3
_geom_torsion_atom_site_label_4
_geom_torsion
_geom_torsion_site_symmetry_1
_geom_torsion_site_symmetry_2
_geom_torsion_site_symmetry_3
_geom_torsion_site_symmetry_4
_geom_torsion_publ_flag
C9 S1 N1 C7 0.7(2) . . . . ?
C6 C1 C2 C3 -1.2(5) . . . . ?
C1 C2 C3 C4 0.8(6) . . . . ?
C2 C3 C4 C5 0.1(5) . . . . ?
C3 C4 C5 C6 -0.7(5) . . . . ?
C4 C5 C6 C1 0.4(4) . . . . ?
C4 C5 C6 C7 177.9(3) . . . . ?
C2 C1 C6 C5 0.5(4) . . . . ?
C2 C1 C6 C7 -177.1(3) . . . . ?
S1 N1 C7 C8 0.3(3) . . . . ?
S1 N1 C7 C6 -177.86(19) . . . . ?
C5 C6 C7 N1 -147.5(3) . . . . ?
C1 C6 C7 N1 30.0(4) . . . . ?
C5 C6 C7 C8 34.7(4) . . . . ?
C1 C6 C7 C8 -147.8(3) . . . . ?
N1 C7 C8 C9 -1.5(3) . . . . ?
C6 C7 C8 C9 176.4(3) . . . . ?
N1 C7 C8 S2 -177.9(2) . . . . ?
C6 C7 C8 S2 0.0(4) . . . . ?
S2 S2 C8 C9 -106.8(2) 2 . . . ?
S2 S2 C8 C7 69.4(2) 2 . . . ?
C7 C8 C9 C10 -177.7(3) . . . . ?
S2 C8 C9 C10 -1.0(4) . . . . ?
C7 C8 C9 S1 1.9(3) . . . . ?
S2 C8 C9 S1 178.53(13) . . . . ?
N1 S1 C9 C8 -1.5(2) . . . . ?
N1 S1 C9 C10 178.1(2) . . . . ?
C8 C9 C10 C15 -48.0(4) . . . . ?
S1 C9 C10 C15 132.5(3) . . . . ?
C8 C9 C10 C11 132.5(3) . . . . ?
S1 C9 C10 C11 -46.9(3) . . . . ?
C15 C10 C11 C12 0.3(4) . . . . ?
C9 C10 C11 C12 179.7(3) . . . . ?
C10 C11 C12 C13 -1.3(5) . . . . ?
C11 C12 C13 C14 1.9(5) . . . . ?
C11 C12 C13 C16 -178.6(3) . . . . ?
C12 C13 C14 C15 -1.6(5) . . . . ?
C16 C13 C14 C15 179.0(3) . . . . ?
C11 C10 C15 C14 0.1(5) . . . . ?
C9 C10 C15 C14 -179.3(3) . . . . ?
C13 C14 C15 C10 0.6(5) . . . . ?
